data_1562282
loop_
_publ_author_name
'Mosymow, E.'
'Glaum, R.'
'Kremer, R.K.'

_publ_section_title
;
 Searching for &#x201C;LiCrIIPO4&#x201D;
;
_journal_name_full 'Journal of Solid State Chemistry'
_journal_page_first 131
_journal_page_last 140
_journal_paper_doi 10.1016/j.jssc.2014.06.020
_journal_volume 218
_journal_year 2014
_chemical_compound_source 'synthesis as described'
_chemical_formula_moiety 'Cr4 Li1 O12 P3'
_chemical_formula_sum 'Cr4 Li O12 P3'
_chemical_formula_weight 499.85
_space_group_IT_number 62
_space_group_name_Hall '-P 2ac 2n'
_space_group_name_H-M_alt 'P n m a'
_symmetry_cell_setting orthorhombic
_symmetry_Int_Tables_number 62
_symmetry_space_group_name_Hall '-P 2ac 2n'
_symmetry_space_group_name_H-M 'P n m a'
_atom_sites_solution_primary direct
_atom_sites_solution_secondary difmap
_cell_angle_alpha 90
_cell_angle_beta 90
_cell_angle_gamma 90
_cell_formula_units_Z 4
_cell_length_a 6.1745(12)
_cell_length_b 14.316(3)
_cell_length_c 10.277(2)
_cell_measurement_reflns_used 11276
_cell_measurement_temperature 293(2)
_cell_measurement_theta_max 34.972
_cell_measurement_theta_min 0.998
_cell_measurement_wavelength 0.71073
_cell_volume 908.4(3)
_computing_cell_refinement 'HKL Scalepack (Otwinowski & Minor 1997)'
_computing_data_collection 'Collect (Bruker AXS BV, 1997-2004)'
_computing_data_reduction 'HKL Denzo and Scalepack (Otwinowski & Minor 1997)'
_computing_molecular_graphics 'Ortep-3 for Windows (Farrugia, 1997)'
_computing_publication_material 'WinGX publication routines (Farrugia, 1999)'
_computing_structure_refinement 'SHELXL-97 (Sheldrick, 1997)'
_computing_structure_solution 'SHELXS-97 (Sheldrick, 1990)'
_diffrn_ambient_temperature 293(2)
_diffrn_detector 'CCD plate'
_diffrn_detector_area_resol_mean 9
_diffrn_measured_fraction_theta_full 0.996
_diffrn_measured_fraction_theta_max 0.996
_diffrn_measurement_device '95mm CCD camera on \k-goniostat'
_diffrn_measurement_device_type KappaCCD
_diffrn_measurement_method CCD
_diffrn_orient_matrix_type 'by Bruker AXS Collect from scalepack cell'
_diffrn_orient_matrix_UB_11 -0.0883808
_diffrn_orient_matrix_UB_12 0.0499154
_diffrn_orient_matrix_UB_13 0.0461023
_diffrn_orient_matrix_UB_21 0.1221144
_diffrn_orient_matrix_UB_22 0.0624677
_diffrn_orient_matrix_UB_23 0.0087996
_diffrn_orient_matrix_UB_31 -0.0581797
_diffrn_orient_matrix_UB_32 0.0552882
_diffrn_orient_matrix_UB_33 -0.0515645
_diffrn_radiation_monochromator graphite
_diffrn_radiation_probe x-ray
_diffrn_radiation_type MoK\a
_diffrn_radiation_wavelength 0.71073
_diffrn_reflns_av_R_equivalents 0.0506
_diffrn_reflns_av_unetI/netI 0.0274
_diffrn_reflns_limit_h_max 9
_diffrn_reflns_limit_h_min -9
_diffrn_reflns_limit_k_max 23
_diffrn_reflns_limit_k_min -23
_diffrn_reflns_limit_l_max 16
_diffrn_reflns_limit_l_min -16
_diffrn_reflns_number 15487
_diffrn_reflns_theta_full 35.04
_diffrn_reflns_theta_max 35.04
_diffrn_reflns_theta_min 2.44
_diffrn_source 'Enraf Nonius FR590'
_exptl_absorpt_coefficient_mu 5.259
_exptl_absorpt_correction_T_max 0.4214
_exptl_absorpt_correction_T_min 0.2763
_exptl_absorpt_correction_type multi-scan
_exptl_absorpt_process_details
;
        [c.f. r.h. blessing, acta cryst. (1995), a51, 33-38]
;
_exptl_crystal_colour blue
_exptl_crystal_density_diffrn 3.655
_exptl_crystal_density_method 'not measured'
_exptl_crystal_description plate
_exptl_crystal_F_000 960
_exptl_crystal_size_max 0.26
_exptl_crystal_size_mid 0.25
_exptl_crystal_size_min 0.118
_refine_diff_density_max 0.776
_refine_diff_density_min -0.807
_refine_diff_density_rms 0.143
_refine_ls_extinction_coef 0.0036(7)
_refine_ls_extinction_expression Fc^*^=kFc[1+0.001xFc^2^\l^3^/sin(2\q)]^-1/4^
_refine_ls_extinction_method SHELXL
_refine_ls_goodness_of_fit_ref 1.078
_refine_ls_matrix_type full
_refine_ls_number_parameters 100
_refine_ls_number_reflns 2060
_refine_ls_number_restraints 0
_refine_ls_restrained_S_all 1.078
_refine_ls_R_factor_all 0.0338
_refine_ls_R_factor_gt 0.028
_refine_ls_shift/su_max 0.001
_refine_ls_shift/su_mean 0
_refine_ls_structure_factor_coef Fsqd
_refine_ls_weighting_details 'calc w=1/[\s^2^(Fo^2^)+(0.0409P)^2^+0.9521P] where P=(Fo^2^+2Fc^2^)/3'
_refine_ls_weighting_scheme calc
_refine_ls_wR_factor_gt 0.0774
_refine_ls_wR_factor_ref 0.08
_reflns_number_gt 1774
_reflns_number_total 2060
_reflns_threshold_expression >2sigma(I)
_cod_data_source_file JSSC-2014-218-131.cif
_cod_data_source_block 2
_cod_depositor_comments
;
The following automatic conversions were performed:

data item '_geom_angle_publ_flag' value 'N' was changed to 'n' in
accordance with the built-in table derived from the CIF Core
dictionary named 'cif_core.dic' version 2.4.5 last updated on
2014-11-21 (114 times).

data item '_geom_bond_publ_flag' value 'N' was changed to 'n' in
accordance with the built-in table derived from the CIF Core
dictionary named 'cif_core.dic' version 2.4.5 last updated on
2014-11-21 (20 times).

data item '_geom_bond_publ_flag' value 'Y' was changed to 'y' in
accordance with the built-in table derived from the CIF Core
dictionary named 'cif_core.dic' version 2.4.5 last updated on
2014-11-21 (27 times).

Automatic conversion script
Id: cif_fix_values 8369 2020-08-20 11:38:08Z andrius 
;
_cod_original_sg_symbol_H-M Pnma
_cod_database_code 1562282

loop_
_symmetry_equiv_pos_as_xyz
'x, y, z'
'-x+1/2, -y, z+1/2'
'x+1/2, -y+1/2, -z+1/2'
'-x, y+1/2, -z'
'-x, -y, -z'
'x-1/2, y, -z-1/2'
'-x-1/2, y-1/2, z-1/2'
'x, -y-1/2, z'

loop_
_atom_site_label
_atom_site_type_symbol
_atom_site_fract_x
_atom_site_fract_y
_atom_site_fract_z
_atom_site_U_iso_or_equiv
_atom_site_adp_type
_atom_site_occupancy
_atom_site_symmetry_multiplicity
_atom_site_calc_flag
_atom_site_refinement_flags
_atom_site_disorder_assembly
_atom_site_disorder_group
Cr1 Cr 0.07026(5) 0.63064(2) 0.15293(3) 0.01386(9) Uani 1 1 d . . .
Cr2 Cr 0.35451(6) 0.08355(3) 0.05384(4) 0.01384(12) Uani 0.7472(19) 1 d P . .
Li2 Li 0.35451(6) 0.08355(3) 0.05384(4) 0.01384(12) Uani 0.2528(19) 1 d P . .
Li3 Li 0.06335(12) 0.25 0.25294(7) 0.0112(2) Uani 0.491(3) 2 d SP . .
Cr3 Cr 0.06335(12) 0.25 0.25294(7) 0.0112(2) Uani 0.509(3) 2 d SP . .
P1 P 0.36187(7) 0.07409(3) 0.36920(4) 0.00892(10) Uani 1 1 d . . .
P2 P 0.00539(11) 0.25 0.59420(6) 0.01024(12) Uani 1 2 d S . .
O1 O 0.0375(2) 0.11049(10) 0.03525(13) 0.0136(2) Uani 1 1 d . . .
O2 O 0.0876(3) 0.66156(10) 0.34380(13) 0.0165(3) Uani 1 1 d . . .
O3 O 0.1682(2) 0.05002(9) 0.45714(13) 0.0132(2) Uani 1 1 d . . .
O4 O 0.3092(2) 0.15146(9) 0.27072(14) 0.0155(3) Uani 1 1 d . . .
O5 O 0.4421(2) 0.50985(10) 0.29348(12) 0.0149(2) Uani 1 1 d . . .
O6 O 0.2568(3) 0.25 0.60988(19) 0.0144(3) Uani 1 2 d S . .
O7 O 0.4438(4) 0.25 0.04879(19) 0.0279(6) Uani 1 2 d S . .

loop_
_atom_site_aniso_label
_atom_site_aniso_U_11
_atom_site_aniso_U_22
_atom_site_aniso_U_33
_atom_site_aniso_U_23
_atom_site_aniso_U_13
_atom_site_aniso_U_12
Cr1 0.01818(16) 0.01149(14) 0.01190(14) -0.00087(9) 0.00106(10) -0.00395(10)
Cr2 0.00769(18) 0.01289(18) 0.0210(2) -0.00300(13) -0.00254(12) 0.00042(12)
Li2 0.00769(18) 0.01289(18) 0.0210(2) -0.00300(13) -0.00254(12) 0.00042(12)
Li3 0.0096(3) 0.0094(3) 0.0145(4) 0 -0.0004(2) 0
Cr3 0.0096(3) 0.0094(3) 0.0145(4) 0 -0.0004(2) 0
P1 0.00819(18) 0.00909(18) 0.00948(18) 0.00107(13) 0.00062(13) 0.00040(13)
P2 0.0133(3) 0.0095(2) 0.0079(2) 0 -0.0018(2) 0
O1 0.0088(5) 0.0186(6) 0.0133(5) 0.0010(5) 0.0005(4) -0.0012(4)
O2 0.0227(7) 0.0103(6) 0.0167(6) -0.0009(4) 0.0008(5) 0.0027(5)
O3 0.0091(5) 0.0151(6) 0.0154(6) 0.0020(4) 0.0032(4) -0.0001(4)
O4 0.0141(6) 0.0131(5) 0.0194(6) 0.0063(5) -0.0010(5) 0.0012(4)
O5 0.0183(6) 0.0128(6) 0.0136(6) 0.0001(4) 0.0040(5) -0.0041(5)
O6 0.0147(8) 0.0115(7) 0.0170(8) 0 -0.0038(7) 0
O7 0.0144(9) 0.0611(18) 0.0081(8) 0 0.0022(7) 0

loop_
_atom_type_symbol
_atom_type_description
_atom_type_scat_dispersion_real
_atom_type_scat_dispersion_imag
_atom_type_scat_source
Cr Cr 0.3209 0.6236 'International Tables Vol C Tables 4.2.6.8 and 6.1.1.4'
Li Li -0.0003 0.0001 'International Tables Vol C Tables 4.2.6.8 and 6.1.1.4'
O O 0.0106 0.006 'International Tables Vol C Tables 4.2.6.8 and 6.1.1.4'
P P 0.1023 0.0942 'International Tables Vol C Tables 4.2.6.8 and 6.1.1.4'

loop_
_exptl_crystal_face_index_h
_exptl_crystal_face_index_k
_exptl_crystal_face_index_l
_exptl_crystal_face_perp_dist
-1 0 0 0.131
1 0 0 0.119
0 0 1 0.054
0 0 -1 0.064
0 -1 1 0.116
0 1 -1 0.106
0 -1 -1 0.119
0 1 1 0.1
-1 -2 0 0.11
1 2 0 0.12
-1 2 0 0.147

loop_
_geom_angle_atom_site_label_1
_geom_angle_atom_site_label_2
_geom_angle_atom_site_label_3
_geom_angle
_geom_angle_site_symmetry_1
_geom_angle_site_symmetry_3
_geom_angle_publ_flag
O5 Cr1 O2 86.70(6) 6_556 . n
O5 Cr1 O6 171.90(7) 6_556 2_564 n
O2 Cr1 O6 89.95(7) . 2_564 n
O5 Cr1 O1 90.56(6) 6_556 4 n
O2 Cr1 O1 163.73(6) . 4 n
O6 Cr1 O1 94.68(7) 2_564 4 n
O3 Cr2 O1 170.86(6) 6_656 . n
O3 Cr2 O3 79.87(6) 6_656 2_554 n
O1 Cr2 O3 93.62(6) . 2_554 n
O3 Cr2 Li2 41.79(4) 6_656 5_655 n
O1 Cr2 Li2 131.40(5) . 5_655 n
O3 Cr2 Li2 38.08(4) 2_554 5_655 n
O4 Li3 O4 85.40(8) . 8_565 n
O4 Li3 O4 178.20(4) . 3_455 n
O4 Li3 O4 95.67(6) 8_565 3_455 n
O4 Li3 O4 95.67(6) . 6_556 n
O4 Li3 O4 178.20(4) 8_565 6_556 n
O4 Li3 O4 83.23(8) 3_455 6_556 n
O4 Li3 O7 99.55(6) . 6_556 n
O4 Li3 O7 99.55(6) 8_565 6_556 n
O4 Li3 O7 81.72(6) 3_455 6_556 n
O4 Li3 O7 81.72(6) 6_556 6_556 n
O4 Li3 P1 77.04(4) . 6_556 n
O4 Li3 P1 152.37(5) 8_565 6_556 n
O4 Li3 P1 101.43(5) 3_455 6_556 n
O4 Li3 P1 27.24(4) 6_556 6_556 n
O7 Li3 P1 104.23(4) 6_556 6_556 n
O4 Li3 P1 152.37(5) . 3_455 n
O4 Li3 P1 77.04(4) 8_565 3_455 n
O4 Li3 P1 27.24(4) 3_455 3_455 n
O4 Li3 P1 101.43(5) 6_556 3_455 n
O7 Li3 P1 104.23(4) 6_556 3_455 n
P1 Li3 P1 109.88(3) 6_556 3_455 n
O4 Li3 Li3 43.30(4) . 6_656 n
O4 Li3 Li3 43.30(4) 8_565 6_656 n
O4 Li3 Li3 137.43(4) 3_455 6_656 n
O4 Li3 Li3 137.43(4) 6_556 6_656 n
O7 Li3 Li3 111.04(7) 6_556 6_656 n
P1 Li3 Li3 113.35(2) 6_556 6_656 n
P1 Li3 Li3 113.35(2) 3_455 6_656 n
O4 Li3 Cr3 43.30(4) . 6_656 n
O4 Li3 Cr3 43.30(4) 8_565 6_656 n
O4 Li3 Cr3 137.43(4) 3_455 6_656 n
O4 Li3 Cr3 137.43(4) 6_556 6_656 n
O7 Li3 Cr3 111.04(7) 6_556 6_656 n
P1 Li3 Cr3 113.35(2) 6_556 6_656 n
P1 Li3 Cr3 113.35(2) 3_455 6_656 n
Li3 Li3 Cr3 0.00(3) 6_656 6_656 n
O4 Li3 Cr3 136.99(4) . 6_556 n
O4 Li3 Cr3 136.99(4) 8_565 6_556 n
O4 Li3 Cr3 42.19(4) 3_455 6_556 n
O4 Li3 Cr3 42.19(4) 6_556 6_556 n
O7 Li3 Cr3 71.21(6) 6_556 6_556 n
P1 Li3 Cr3 65.653(18) 6_556 6_556 n
P1 Li3 Cr3 65.654(19) 3_455 6_556 n
Li3 Li3 Cr3 177.76(6) 6_656 6_556 n
Cr3 Li3 Cr3 177.76(6) 6_656 6_556 n
O5 P1 O4 107.64(8) 8_565 . n
O5 P1 O3 112.23(8) 8_565 . n
O4 P1 O3 112.59(8) . . n
O5 P1 O1 111.27(8) 8_565 6_656 n
O4 P1 O1 108.82(8) . 6_656 n
O3 P1 O1 104.27(8) . 6_656 n
O5 P1 Li3 107.92(6) 8_565 6_656 n
O4 P1 Li3 39.30(6) . 6_656 n
O3 P1 Li3 137.52(6) . 6_656 n
O1 P1 Li3 72.60(6) 6_656 6_656 n
O7 P2 O2 108.01(7) 6_556 5_566 n
O7 P2 O2 108.01(7) 6_556 4_546 n
O2 P2 O2 111.76(12) 5_566 4_546 n
O7 P2 O6 110.43(12) 6_556 . n
O2 P2 O6 109.31(7) 5_566 . n
O2 P2 O6 109.31(7) 4_546 . n
O7 P2 Li2 55.02(2) 6_556 3_455 n
O2 P2 Li2 55.44(5) 5_566 3_455 n
O2 P2 Li2 139.29(7) 4_546 3_455 n
O6 P2 Li2 111.35(4) . 3_455 n
O7 P2 Li2 55.02(2) 6_556 6_556 n
O2 P2 Li2 139.29(7) 5_566 6_556 n
O2 P2 Li2 55.44(5) 4_546 6_556 n
O6 P2 Li2 111.35(4) . 6_556 n
Li2 P2 Li2 106.36(3) 3_455 6_556 n
P1 O1 Cr2 123.85(8) 6_556 . n
P1 O1 Cr1 114.47(7) 6_556 4_545 n
Cr2 O1 Cr1 115.51(6) . 4_545 n
P2 O2 Cr1 124.59(8) 5_566 . n
P2 O2 Li2 93.72(7) 5_566 7_666 n
Cr1 O2 Li2 139.80(7) . 7_666 n
P1 O3 Li2 131.80(8) . 6_556 n
P1 O3 Cr2 131.80(8) . 6_556 n
Li2 O3 Cr2 0.000(5) 6_556 6_556 n
P1 O3 Cr2 121.28(8) . 2 n
Li2 O3 Cr2 100.13(6) 6_556 2 n
Cr2 O3 Cr2 100.13(6) 6_556 2 n
P1 O3 Li2 121.28(8) . 2 n
Li2 O3 Li2 100.13(6) 6_556 2 n
Cr2 O3 Li2 100.13(6) 6_556 2 n
Cr2 O3 Li2 0.00(2) 2 2 n
P1 O4 Li3 134.58(9) . . n
P1 O4 Cr3 113.45(8) . 6_656 n
Li3 O4 Cr3 94.51(5) . 6_656 n
P1 O4 Li3 113.45(8) . 6_656 n
Li3 O4 Li3 94.51(5) . 6_656 n
Cr3 O4 Li3 0.00(5) 6_656 6_656 n
P1 O5 Cr1 132.90(8) 8_565 6_656 n
P2 O6 Cr1 122.47(5) . 2_565 n
P2 O6 Cr1 122.47(5) . 7_656 n
Cr1 O6 Cr1 111.86(9) 2_565 7_656 n
P2 O7 Cr3 145.58(14) 6_656 6_656 n
P2 O7 Li3 145.58(14) 6_656 6_656 n
Cr3 O7 Li3 0.00(4) 6_656 6_656 n
P2 O7 Li2 94.42(5) 6_656 8_565 n
Cr3 O7 Li2 93.26(5) 6_656 8_565 n
Li3 O7 Li2 93.26(5) 6_656 8_565 n

loop_
_geom_bond_atom_site_label_1
_geom_bond_atom_site_label_2
_geom_bond_distance
_geom_bond_site_symmetry_2
_geom_bond_publ_flag
Cr1 O5 1.9799(15) 6_556 y
Cr1 O2 2.0137(14) . y
Cr1 O6 2.0629(11) 2_564 y
Cr1 O1 2.0653(14) 4 y
Cr2 O3 1.9986(14) 6_656 y
Cr2 O1 2.0044(14) . y
Cr2 O3 2.1596(14) 2_554 y
Cr2 Li2 3.1900(9) 5_655 y
Li3 O4 2.0802(15) . y
Li3 O4 2.0802(15) 8_565 y
Li3 O4 2.1242(15) 3_455 y
Li3 O4 2.1242(15) 6_556 y
Li3 O7 2.167(2) 6_556 y
Li3 P1 3.0765(7) 6_556 y
Li3 P1 3.0766(7) 3_455 y
Li3 Li3 3.0878(6) 6_656 y
Li3 Cr3 3.0878(6) 6_656 y
Li3 Cr3 3.0879(6) 6_556 y
P1 O5 1.5147(14) 8_565 y
P1 O4 1.5352(14) . y
P1 O3 1.5381(13) . y
P1 O1 1.5527(14) 6_656 y
P1 Li3 3.0765(7) 6_656 y
P2 O7 1.518(2) 6_556 y
P2 O2 1.5294(14) 5_566 y
P2 O2 1.5294(14) 4_546 y
P2 O6 1.561(2) . y
P2 Li2 2.9766(7) 3_455 n
P2 Li2 2.9766(7) 6_556 n
O1 P1 1.5528(14) 6_556 n
O1 Cr1 2.0653(14) 4_545 n
O2 P2 1.5294(14) 5_566 n
O2 Li2 2.4563(15) 7_666 n
O3 Li2 1.9986(14) 6_556 n
O3 Cr2 1.9986(14) 6_556 n
O3 Cr2 2.1596(14) 2 n
O3 Li2 2.1596(14) 2 n
O4 Cr3 2.1242(15) 6_656 n
O4 Li3 2.1242(15) 6_656 n
O5 P1 1.5147(14) 8_565 n
O5 Cr1 1.9798(15) 6_656 n
O6 Cr1 2.0629(11) 2_565 n
O6 Cr1 2.0629(11) 7_656 n
O7 P2 1.518(2) 6_656 n
O7 Cr3 2.167(2) 6_656 n
O7 Li3 2.167(2) 6_656 n
O7 Li2 2.4462(8) 8_565 n
